data_4341453
loop_
_publ_author_name
'Sengupta, Debabrata'
'Ghosh, Pradip'
'Chatterjee, Tanmay'
'Datta, Harashit'
'Paul, Nanda D.'
'Goswami, Sreebrata'

_publ_section_title
;
 Ligand-Centered Redox in Nickel(II) Complexes of 2-(Arylazo)pyridine and
 Isolation of 2-Pyridyl-Substituted Triaryl Hydrazines via Catalytic
 N-Arylation of Azo-Function.
;
_journal_name_full 'Inorganic chemistry'
_journal_page_first 141105122752002
_journal_paper_doi 10.1021/ic501656s
_journal_year 2014
_chemical_formula_moiety 'C21 H17 N3'
_chemical_formula_sum 'C21 H17 N3'
_chemical_formula_weight 311.38
_chemical_name_systematic
;
 ?
;
_space_group_IT_number 14
_symmetry_cell_setting monoclinic
_symmetry_space_group_name_Hall '-P 2ybc'
_symmetry_space_group_name_H-M 'P 1 21/c 1'
_atom_sites_solution_hydrogens geom
_atom_sites_solution_primary direct
_atom_sites_solution_secondary difmap
_audit_creation_method SHELXL-97
_cell_angle_alpha 90.00
_cell_angle_beta 99.335(14)
_cell_angle_gamma 90.00
_cell_formula_units_Z 4
_cell_length_a 14.066(6)
_cell_length_b 7.975(4)
_cell_length_c 14.885(7)
_cell_measurement_temperature 293(2)
_cell_volume 1647.6(13)
_computing_cell_refinement 'Bruker SMART'
_computing_data_collection 'Bruker SMART'
_computing_data_reduction 'Bruker SAINT'
_computing_molecular_graphics 'Bruker SHELXTL'
_computing_publication_material 'Bruker SHELXTL'
_computing_structure_refinement 'SHELXL-97 (Sheldrick, 1997)'
_computing_structure_solution 'SHELXS-97 (Sheldrick, 1990)'
_diffrn_ambient_temperature 293(2)
_diffrn_measured_fraction_theta_full 0.994
_diffrn_measured_fraction_theta_max 0.994
_diffrn_radiation_monochromator graphite
_diffrn_radiation_source 'fine-focus sealed tube'
_diffrn_radiation_type MoK\a
_diffrn_radiation_wavelength 0.71073
_diffrn_reflns_av_R_equivalents 0.0746
_diffrn_reflns_av_sigmaI/netI 0.0461
_diffrn_reflns_limit_h_max 16
_diffrn_reflns_limit_h_min -16
_diffrn_reflns_limit_k_max 9
_diffrn_reflns_limit_k_min -9
_diffrn_reflns_limit_l_max 17
_diffrn_reflns_limit_l_min -15
_diffrn_reflns_number 18737
_diffrn_reflns_theta_full 24.89
_diffrn_reflns_theta_max 24.89
_diffrn_reflns_theta_min 1.47
_exptl_absorpt_coefficient_mu 0.075
_exptl_absorpt_correction_T_max 0.983
_exptl_absorpt_correction_T_min 0.951
_exptl_absorpt_correction_type empirical
_exptl_absorpt_process_details SADABS
_exptl_crystal_colour White
_exptl_crystal_density_diffrn 1.255
_exptl_crystal_density_method 'not measured'
_exptl_crystal_description Plate
_exptl_crystal_F_000 656
_exptl_crystal_size_max 0.12
_exptl_crystal_size_mid 0.10
_exptl_crystal_size_min 0.08
_refine_diff_density_max 0.140
_refine_diff_density_min -0.215
_refine_diff_density_rms 0.043
_refine_ls_extinction_coef 0.019(3)
_refine_ls_extinction_expression Fc^*^=kFc[1+0.001xFc^2^\l^3^/sin(2\q)]^-1/4^
_refine_ls_extinction_method SHELXL
_refine_ls_goodness_of_fit_ref 1.025
_refine_ls_hydrogen_treatment noref
_refine_ls_matrix_type full
_refine_ls_number_parameters 218
_refine_ls_number_reflns 2846
_refine_ls_number_restraints 0
_refine_ls_restrained_S_all 1.025
_refine_ls_R_factor_all 0.0991
_refine_ls_R_factor_gt 0.0520
_refine_ls_shift/su_max 0.000
_refine_ls_shift/su_mean 0.000
_refine_ls_structure_factor_coef Fsqd
_refine_ls_weighting_details 'calc w=1/[\s^2^(Fo^2^)+(0.0805P)^2^+0.0638P] where P=(Fo^2^+2Fc^2^)/3'
_refine_ls_weighting_scheme calc
_refine_ls_wR_factor_gt 0.1286
_refine_ls_wR_factor_ref 0.1579
_reflns_number_gt 1626
_reflns_number_total 2866
_reflns_threshold_expression >2sigma(I)
_cod_data_source_file ic501656s_si_002.cif
_cod_data_source_block 4b
_cod_depositor_comments
;
The following automatic conversions were performed:

'_symmetry_cell_setting' value 'Monoclinic' changed to 'monoclinic'
according to
/home/saulius/struct/COD-crude-data--automatic-downloads/rss-feeds/ACS/lib/dictionaries/cif_core.dic
dictionary named 'cif_core.dic' version 2.4.2 from
2011-04-26.

'_exptl_absorpt_correction_type' value 'Empirical'
changed to 'empirical' according to
/home/saulius/struct/COD-crude-data--automatic-downloads/rss-feeds/ACS/lib/dictionaries/cif_core.dic
dictionary named 'cif_core.dic' version 2.4.2 from 2011-04-26.

Automatic conversion script
Id: cif_fix_values 2827 2014-09-09 07:05:25Z andrius 
;
_cod_original_cell_volume 1647.4(13)
_cod_original_sg_symbol_H-M P21/c
_cod_database_code 4341453

loop_
_symmetry_equiv_pos_as_xyz
'x, y, z'
'-x, y+1/2, -z+1/2'
'-x, -y, -z'
'x, -y-1/2, z-1/2'

loop_
_atom_site_label
_atom_site_type_symbol
_atom_site_fract_x
_atom_site_fract_y
_atom_site_fract_z
_atom_site_U_iso_or_equiv
_atom_site_adp_type
_atom_site_occupancy
_atom_site_symmetry_multiplicity
_atom_site_calc_flag
_atom_site_refinement_flags
N1 N 0.44135(12) 0.0350(2) 0.37866(13) 0.0541(5) Uani 1 1 d .
C5 C 0.52748(14) 0.0939(3) 0.36685(16) 0.0487(6) Uani 1 1 d .
C2 C 0.38057(19) 0.1046(4) 0.22456(19) 0.0710(8) Uani 1 1 d .
H2 H 0.3290 0.1067 0.1768 0.085 Uiso 1 1 calc R
C4 C 0.54442(17) 0.1579(3) 0.28402(17) 0.0595(7) Uani 1 1 d .
H4 H 0.6053 0.1955 0.2769 0.071 Uiso 1 1 calc R
C3 C 0.46948(19) 0.1641(3) 0.21342(19) 0.0689(7) Uani 1 1 d .
H3 H 0.4786 0.2087 0.1577 0.083 Uiso 1 1 calc R
C1 C 0.37024(17) 0.0425(3) 0.30739(19) 0.0640(7) Uani 1 1 d .
H1 H 0.3099 0.0027 0.3150 0.077 Uiso 1 1 calc R
C13 C 0.84253(15) 0.1115(3) 0.39781(15) 0.0495(6) Uani 1 1 d .
C6 C 0.70343(15) 0.2852(3) 0.51364(16) 0.0530(6) Uani 1 1 d .
C18 C 0.91949(16) 0.0018(3) 0.38767(16) 0.0558(7) Uani 1 1 d .
C12 C 0.76309(15) 0.0444(3) 0.43435(16) 0.0529(6) Uani 1 1 d .
C15 C 0.92603(18) 0.3403(4) 0.33861(18) 0.0706(8) Uani 1 1 d .
H15 H 0.9285 0.4523 0.3217 0.085 Uiso 1 1 calc R
C11 C 0.78662(16) 0.2908(3) 0.57669(16) 0.0601(7) Uani 1 1 d .
H11 H 0.8342 0.2105 0.5748 0.072 Uiso 1 1 calc R
C21 C 0.76134(18) -0.1223(3) 0.45665(17) 0.0661(7) Uani 1 1 d .
H21 H 0.7088 -0.1655 0.4798 0.079 Uiso 1 1 calc R
C14 C 0.84762(16) 0.2805(3) 0.37116(15) 0.0590(7) Uani 1 1 d .
H14 H 0.7965 0.3522 0.3759 0.071 Uiso 1 1 calc R
C16 C 1.00295(18) 0.2332(4) 0.33066(18) 0.0737(8) Uani 1 1 d .
H16 H 1.0567 0.2746 0.3089 0.088 Uiso 1 1 calc R
C7 C 0.63463(17) 0.4078(4) 0.5171(2) 0.0745(8) Uani 1 1 d .
H7 H 0.5783 0.4079 0.4746 0.089 Uiso 1 1 calc R
C10 C 0.80033(19) 0.4138(4) 0.64249(19) 0.0710(8) Uani 1 1 d .
H10 H 0.8569 0.4152 0.6847 0.085 Uiso 1 1 calc R
C19 C 0.91507(19) -0.1685(4) 0.41209(18) 0.0696(8) Uani 1 1 d .
H19 H 0.9657 -0.2399 0.4054 0.084 Uiso 1 1 calc R
C17 C 0.99967(17) 0.0704(4) 0.35423(17) 0.0678(8) Uani 1 1 d .
H17 H 1.0516 0.0013 0.3484 0.081 Uiso 1 1 calc R
C9 C 0.7318(2) 0.5338(4) 0.6466(2) 0.0779(8) Uani 1 1 d .
H9 H 0.7409 0.6164 0.6912 0.093 Uiso 1 1 calc R
C20 C 0.8381(2) -0.2286(4) 0.44496(19) 0.0769(8) Uani 1 1 d .
H20 H 0.8357 -0.3415 0.4601 0.092 Uiso 1 1 calc R
C8 C 0.6494(2) 0.5297(4) 0.5833(2) 0.0865(9) Uani 1 1 d .
H8 H 0.6024 0.6111 0.5851 0.104 Uiso 1 1 calc R
N3 N 0.68641(11) 0.1568(3) 0.44531(13) 0.0573(6) Uani 1 1 d .
N2 N 0.59628(12) 0.0790(3) 0.44228(14) 0.0683(7) Uani 1 1 d .
H2' H 0.5845 0.0218 0.4882 0.082 Uiso 1 1 calc R

loop_
_atom_site_aniso_label
_atom_site_aniso_U_11
_atom_site_aniso_U_22
_atom_site_aniso_U_33
_atom_site_aniso_U_23
_atom_site_aniso_U_13
_atom_site_aniso_U_12
N1 0.0440(10) 0.0655(14) 0.0521(12) -0.0014(10) 0.0059(9) -0.0024(9)
C5 0.0455(12) 0.0546(15) 0.0461(15) -0.0017(12) 0.0076(11) -0.0014(10)
C2 0.0698(17) 0.076(2) 0.0609(19) 0.0029(15) -0.0099(13) -0.0016(14)
C4 0.0611(15) 0.0670(17) 0.0506(16) 0.0015(13) 0.0099(12) -0.0101(12)
C3 0.0863(19) 0.0664(18) 0.0518(16) 0.0080(13) 0.0046(14) -0.0053(15)
C1 0.0492(13) 0.0734(19) 0.0665(19) -0.0009(15) 0.0007(13) -0.0042(12)
C13 0.0522(13) 0.0525(16) 0.0430(14) -0.0047(11) 0.0050(10) -0.0059(11)
C6 0.0455(13) 0.0627(17) 0.0525(15) 0.0071(13) 0.0135(11) -0.0028(11)
C18 0.0586(14) 0.0613(17) 0.0444(14) -0.0088(12) -0.0008(11) 0.0027(12)
C12 0.0512(13) 0.0556(16) 0.0506(15) -0.0021(12) 0.0048(11) -0.0077(11)
C15 0.0775(17) 0.0684(19) 0.0710(19) -0.0020(14) 0.0274(14) -0.0116(14)
C11 0.0547(14) 0.0652(18) 0.0581(16) 0.0019(14) 0.0023(12) 0.0089(12)
C21 0.0756(17) 0.0599(18) 0.0617(18) 0.0009(14) 0.0080(13) -0.0173(14)
C14 0.0606(14) 0.0572(17) 0.0621(17) -0.0026(13) 0.0185(12) -0.0021(12)
C16 0.0603(16) 0.096(2) 0.0696(19) -0.0054(17) 0.0239(14) -0.0135(16)
C7 0.0507(14) 0.081(2) 0.091(2) 0.0016(18) 0.0085(14) 0.0111(14)
C10 0.0764(18) 0.0718(19) 0.0621(18) -0.0064(15) 0.0033(14) 0.0008(15)
C19 0.0751(17) 0.0657(19) 0.0644(18) -0.0084(14) 0.0007(14) 0.0080(15)
C17 0.0523(14) 0.091(2) 0.0598(18) -0.0100(16) 0.0087(12) 0.0053(14)
C9 0.0822(19) 0.074(2) 0.082(2) -0.0151(16) 0.0287(17) -0.0018(16)
C20 0.097(2) 0.0524(17) 0.076(2) -0.0022(15) -0.0025(16) -0.0027(16)
C8 0.0714(19) 0.075(2) 0.119(3) -0.006(2) 0.0325(19) 0.0161(15)
N3 0.0423(10) 0.0718(14) 0.0580(13) 0.0013(11) 0.0092(9) -0.0118(10)
N2 0.0468(11) 0.1030(18) 0.0528(13) 0.0167(12) 0.0011(9) -0.0222(11)

loop_
_atom_type_symbol
_atom_type_description
_atom_type_scat_dispersion_real
_atom_type_scat_dispersion_imag
_atom_type_scat_source
C C 0.0033 0.0016 'International Tables Vol C Tables 4.2.6.8 and 6.1.1.4'
H H 0.0000 0.0000 'International Tables Vol C Tables 4.2.6.8 and 6.1.1.4'
N N 0.0061 0.0033 'International Tables Vol C Tables 4.2.6.8 and 6.1.1.4'

loop_
_geom_angle_atom_site_label_1
_geom_angle_atom_site_label_2
_geom_angle_atom_site_label_3
_geom_angle
C1 N1 C5 117.2(2)
N1 C5 N2 113.5(2)
N1 C5 C4 122.3(2)
N2 C5 C4 124.2(2)
C1 C2 C3 118.0(2)
C3 C4 C5 118.3(2)
C4 C3 C2 120.0(2)
N1 C1 C2 124.1(2)
C14 C13 C18 119.0(2)
C14 C13 C12 123.1(2)
C18 C13 C12 117.9(2)
C11 C6 C7 118.3(2)
C11 C6 N3 122.1(2)
C7 C6 N3 119.6(2)
C19 C18 C17 122.3(2)
C19 C18 C13 120.0(2)
C17 C18 C13 117.7(2)
C21 C12 C13 120.2(2)
C21 C12 N3 122.4(2)
C13 C12 N3 117.4(2)
C14 C15 C16 119.9(3)
C6 C11 C10 120.9(2)
C12 C21 C20 120.7(2)
C15 C14 C13 121.1(2)
C17 C16 C15 120.4(2)
C8 C7 C6 120.1(3)
C9 C10 C11 120.8(3)
C20 C19 C18 120.6(3)
C16 C17 C18 121.8(2)
C10 C9 C8 118.5(3)
C19 C20 C21 120.6(3)
C9 C8 C7 121.5(3)
N2 N3 C12 114.36(19)
N2 N3 C6 112.54(17)
C12 N3 C6 119.01(17)
C5 N2 N3 120.26(19)

loop_
_geom_bond_atom_site_label_1
_geom_bond_atom_site_label_2
_geom_bond_distance
N1 C1 1.336(3)
N1 C5 1.338(3)
C5 N2 1.363(3)
C5 C4 1.390(3)
C2 C1 1.358(4)
C2 C3 1.372(4)
C4 C3 1.363(3)
C13 C14 1.409(3)
C13 C18 1.419(3)
C13 C12 1.424(3)
C6 C11 1.377(3)
C6 C7 1.382(3)
C6 N3 1.436(3)
C18 C19 1.410(4)
C18 C17 1.415(3)
C12 C21 1.371(3)
C12 N3 1.432(3)
C15 C14 1.361(3)
C15 C16 1.399(4)
C11 C10 1.377(3)
C21 C20 1.406(4)
C16 C17 1.347(4)
C7 C8 1.376(4)
C10 C9 1.366(4)
C19 C20 1.346(4)
C9 C8 1.371(4)
N3 N2 1.405(2)
